data_4074942
loop_
_publ_author_name
'Esteruelas, Miguel A.'
'L\'opez, Ana M.'
'Mateo, A. Concepci\'on'
'O\~nate, Enrique'

_publ_section_title
;
 New Half-Sandwich Alkyl, Aryl, Aryloxide, and Propargyloxide Titanium(IV)
 Complexes Containing a Cyclopentadienyl Ligand with a Pendant Ether
 Substituent: Behavior and Influence in the Hydroamination of
 Alkynes of the Ether Group
;
_journal_coden_ASTM ORGND7
_journal_issue 6
_journal_name_full Organometallics
_journal_page_first 1448
_journal_page_last 1460
_journal_paper_doi 10.1021/om051031b
_journal_volume 25
_journal_year 2006
_chemical_formula_sum 'C26 H26 O Ti'
_chemical_formula_weight 402.37
_space_group_IT_number 14
_symmetry_cell_setting monoclinic
_symmetry_space_group_name_Hall '-P 2yn'
_symmetry_space_group_name_H-M 'P 1 21/n 1'
_atom_sites_solution_hydrogens geom
_atom_sites_solution_primary direct
_atom_sites_solution_secondary difmap
_audit_creation_method SHELXL-97
_cell_angle_alpha 90.00
_cell_angle_beta 93.739(3)
_cell_angle_gamma 90.00
_cell_formula_units_Z 4
_cell_length_a 13.071(2)
_cell_length_b 9.8025(15)
_cell_length_c 15.986(2)
_cell_measurement_reflns_used 939
_cell_measurement_temperature 100(2)
_cell_measurement_theta_max 20
_cell_measurement_theta_min 2
_cell_volume 2043.9(5)
_computing_cell_refinement 'SAINT+ v. 6.02 (Bruker AXS, 1999)'
_computing_data_collection 'SMART v. 5.625 (Bruker AXS, 2000)'
_computing_data_reduction 'SAINT+ v. 6.02 (Bruker AXS, 1999)'
_computing_molecular_graphics 'XP, SHELXTL v. 6.1 (Bruker, 2000)'
_computing_publication_material 'XCIF, SHELXTL v. 6.1 (Bruker, 2000)'
_computing_structure_refinement 'SHELXL-97 (Sheldrick, 1997)'
_computing_structure_solution 'SHELXS-97 (Sheldrick, 1990)'
_diffrn_ambient_temperature 100(2)
_diffrn_detector_area_resol_mean 8.26
_diffrn_measured_fraction_theta_full 0.991
_diffrn_measured_fraction_theta_max 0.911
_diffrn_measurement_device_type 'Bruker SMART APEX CCD system'
_diffrn_measurement_method '\w rotations with narrow frames'
_diffrn_radiation_monochromator graphite
_diffrn_radiation_source 'normal-focus sealed tube'
_diffrn_radiation_type MoK\a
_diffrn_radiation_wavelength 0.71073
_diffrn_reflns_av_R_equivalents 0.1012
_diffrn_reflns_av_sigmaI/netI 0.2108
_diffrn_reflns_limit_h_max 16
_diffrn_reflns_limit_h_min -17
_diffrn_reflns_limit_k_max 13
_diffrn_reflns_limit_k_min -12
_diffrn_reflns_limit_l_max 17
_diffrn_reflns_limit_l_min -21
_diffrn_reflns_number 13176
_diffrn_reflns_theta_full 27.50
_diffrn_reflns_theta_max 28.80
_diffrn_reflns_theta_min 1.95
_diffrn_standards_decay_% 'no decay'
_exptl_absorpt_coefficient_mu 0.432
_exptl_absorpt_correction_T_max 0.970
_exptl_absorpt_correction_T_min 0.832
_exptl_absorpt_correction_type multi-scan
_exptl_absorpt_process_details
;
 Absorption correction performed with SADABS program. This is based on the
method of Blessing: Blessing, R. H., Acta Crystallogr., Sect. A 1995, 51, 33.
;
_exptl_crystal_colour 'light yellow'
_exptl_crystal_density_diffrn 1.308
_exptl_crystal_density_method 'not measured'
_exptl_crystal_description plate
_exptl_crystal_F_000 848
_exptl_crystal_size_max 0.14
_exptl_crystal_size_mid 0.10
_exptl_crystal_size_min 0.04
_refine_diff_density_max 0.482
_refine_diff_density_min -0.502
_refine_diff_density_rms 0.063
_refine_ls_extinction_method none
_refine_ls_goodness_of_fit_ref 0.762
_refine_ls_hydrogen_treatment constr
_refine_ls_matrix_type full
_refine_ls_number_parameters 254
_refine_ls_number_reflns 4865
_refine_ls_number_restraints 0
_refine_ls_restrained_S_all 0.762
_refine_ls_R_factor_all 0.1635
_refine_ls_R_factor_gt 0.0544
_refine_ls_shift/su_max 0.000
_refine_ls_shift/su_mean 0.000
_refine_ls_structure_factor_coef Fsqd
_refine_ls_weighting_details 'calc w=1/[\s^2^(Fo^2^)+(0.0224P)^2^+0.0000P] where P=(Fo^2^+2Fc^2^)/3'
_refine_ls_weighting_scheme calc
_refine_ls_wR_factor_gt 0.0765
_refine_ls_wR_factor_ref 0.0973
_reflns_number_gt 1883
_reflns_number_total 4865
_reflns_threshold_expression >2sigma(I)
_cod_data_source_file om051031bsi20060118_072729.cif
_cod_data_source_block mae131as
_cod_original_cell_volume 2044.0(5)
_cod_database_code 4074942

loop_
_symmetry_equiv_pos_as_xyz
'x, y, z'
'-x+1/2, y+1/2, -z+1/2'
'-x, -y, -z'
'x-1/2, -y-1/2, z-1/2'

loop_
_atom_site_label
_atom_site_type_symbol
_atom_site_fract_x
_atom_site_fract_y
_atom_site_fract_z
_atom_site_U_iso_or_equiv
_atom_site_adp_type
_atom_site_occupancy
_atom_site_symmetry_multiplicity
_atom_site_calc_flag
_atom_site_refinement_flags
Ti Ti 0.30924(5) 0.23435(7) 0.10482(4) 0.02891(19) Uani 1 1 d .
O O 0.33069(19) 0.5169(2) -0.17485(13) 0.0318(6) Uani 1 1 d .
C1 C 0.3002(3) 0.3765(3) -0.0168(2) 0.0267(9) Uani 1 1 d .
C2 C 0.4021(3) 0.3708(3) 0.0134(2) 0.0294(9) Uani 1 1 d .
H2 H 0.4567 0.3328 -0.0153 0.035 Uiso 1 1 calc R
C3 C 0.4110(3) 0.4299(4) 0.0929(2) 0.0326(10) Uani 1 1 d .
H3 H 0.4726 0.4399 0.1274 0.039 Uiso 1 1 calc R
C4 C 0.3137(3) 0.4718(3) 0.1128(2) 0.0297(9) Uani 1 1 d .
H4 H 0.2969 0.5149 0.1634 0.036 Uiso 1 1 calc R
C5 C 0.2445(3) 0.4386(3) 0.0445(2) 0.0299(9) Uani 1 1 d .
H5 H 0.1728 0.4555 0.0408 0.036 Uiso 1 1 calc R
C6 C 0.2551(3) 0.3334(3) -0.10241(18) 0.0308(9) Uani 1 1 d .
H6A H 0.3028 0.2698 -0.1282 0.037 Uiso 1 1 calc R
H6B H 0.1896 0.2847 -0.0963 0.037 Uiso 1 1 calc R
C7 C 0.2361(3) 0.4559(4) -0.1591(2) 0.0320(10) Uani 1 1 d .
H7A H 0.2002 0.4270 -0.2126 0.038 Uiso 1 1 calc R
H7B H 0.1922 0.5227 -0.1318 0.038 Uiso 1 1 calc R
C8 C 0.3172(3) 0.6209(4) -0.2353(2) 0.0430(11) Uani 1 1 d .
H8A H 0.2839 0.5831 -0.2869 0.065 Uiso 1 1 calc R
H8B H 0.3841 0.6588 -0.2471 0.065 Uiso 1 1 calc R
H8C H 0.2741 0.6931 -0.2139 0.065 Uiso 1 1 calc R
C9 C 0.3339(3) 0.0657(4) 0.0298(2) 0.0260(9) Uani 1 1 d .
C10 C 0.3814(3) 0.0333(4) -0.0437(2) 0.0329(10) Uani 1 1 d .
H10 H 0.4129 0.1044 -0.0732 0.040 Uiso 1 1 calc R
C11 C 0.3844(3) -0.0970(4) -0.0747(2) 0.0382(11) Uani 1 1 d .
H11 H 0.4177 -0.1143 -0.1247 0.046 Uiso 1 1 calc R
C12 C 0.3388(3) -0.2041(4) -0.0336(2) 0.0386(11) Uani 1 1 d .
H12 H 0.3405 -0.2944 -0.0551 0.046 Uiso 1 1 calc R
C13 C 0.2909(3) -0.1757(4) 0.0395(2) 0.0339(10) Uani 1 1 d .
H13 H 0.2599 -0.2469 0.0692 0.041 Uiso 1 1 calc R
C14 C 0.2887(3) -0.0427(4) 0.0688(2) 0.0306(9) Uani 1 1 d .
H14 H 0.2543 -0.0250 0.1182 0.037 Uiso 1 1 calc R
C15 C 0.1551(3) 0.2123(3) 0.1385(2) 0.0294(9) Uani 1 1 d .
C16 C 0.1290(3) 0.2256(4) 0.2220(2) 0.0325(9) Uani 1 1 d .
H16 H 0.1807 0.2509 0.2636 0.039 Uiso 1 1 calc R
C17 C 0.0311(3) 0.2031(4) 0.2453(2) 0.0366(10) Uani 1 1 d .
H17 H 0.0162 0.2125 0.3024 0.044 Uiso 1 1 calc R
C18 C -0.0453(3) 0.1670(4) 0.1865(2) 0.0404(11) Uani 1 1 d .
H18 H -0.1130 0.1521 0.2028 0.048 Uiso 1 1 calc R
C19 C -0.0235(3) 0.1523(4) 0.1030(2) 0.0374(10) Uani 1 1 d .
H19 H -0.0757 0.1268 0.0619 0.045 Uiso 1 1 calc R
C20 C 0.0755(3) 0.1757(3) 0.0810(2) 0.0336(10) Uani 1 1 d .
H20 H 0.0899 0.1662 0.0238 0.040 Uiso 1 1 calc R
C21 C 0.3938(3) 0.2087(4) 0.2219(2) 0.0302(9) Uani 1 1 d .
C22 C 0.4244(3) 0.0782(4) 0.2461(2) 0.0307(9) Uani 1 1 d .
H22 H 0.4184 0.0066 0.2060 0.037 Uiso 1 1 calc R
C23 C 0.4633(3) 0.0489(4) 0.3269(2) 0.0351(10) Uani 1 1 d .
H23 H 0.4835 -0.0416 0.3414 0.042 Uiso 1 1 calc R
C24 C 0.4726(3) 0.1519(4) 0.3865(2) 0.0330(10) Uani 1 1 d .
H24 H 0.4983 0.1322 0.4422 0.040 Uiso 1 1 calc R
C25 C 0.4444(3) 0.2824(4) 0.3643(2) 0.0340(10) Uani 1 1 d .
H25 H 0.4510 0.3536 0.4046 0.041 Uiso 1 1 calc R
C26 C 0.4063(3) 0.3104(4) 0.2835(2) 0.0315(10) Uani 1 1 d .
H26 H 0.3879 0.4016 0.2692 0.038 Uiso 1 1 calc R

loop_
_atom_site_aniso_label
_atom_site_aniso_U_11
_atom_site_aniso_U_22
_atom_site_aniso_U_33
_atom_site_aniso_U_23
_atom_site_aniso_U_13
_atom_site_aniso_U_12
Ti 0.0359(4) 0.0318(4) 0.0188(3) 0.0025(4) 0.0004(3) 0.0018(4)
O 0.0343(17) 0.0391(17) 0.0222(14) 0.0090(12) 0.0026(12) 0.0040(13)
C1 0.035(3) 0.027(2) 0.018(2) 0.0057(17) 0.0005(17) -0.0025(19)
C2 0.035(3) 0.032(2) 0.021(2) 0.0095(18) 0.0025(18) -0.0046(19)
C3 0.037(3) 0.036(2) 0.024(2) 0.0059(19) -0.0085(18) -0.004(2)
C4 0.043(3) 0.029(2) 0.017(2) 0.0039(17) 0.0030(18) 0.003(2)
C5 0.037(3) 0.028(2) 0.024(2) 0.0070(18) -0.0027(18) 0.0001(19)
C6 0.038(3) 0.035(2) 0.019(2) 0.0000(18) -0.0020(17) 0.0007(19)
C7 0.036(3) 0.038(2) 0.021(2) -0.0021(18) -0.0058(18) 0.004(2)
C8 0.056(3) 0.043(3) 0.029(2) 0.009(2) 0.000(2) 0.004(2)
C9 0.026(2) 0.033(2) 0.019(2) 0.0035(18) -0.0003(16) 0.0034(18)
C10 0.040(3) 0.028(2) 0.030(2) 0.0019(19) -0.0036(18) 0.003(2)
C11 0.040(3) 0.050(3) 0.024(2) -0.006(2) 0.0029(19) 0.005(2)
C12 0.041(3) 0.033(3) 0.040(2) -0.009(2) -0.010(2) 0.007(2)
C13 0.030(3) 0.036(3) 0.034(2) 0.0017(19) -0.0045(18) -0.0015(19)
C14 0.037(3) 0.035(2) 0.020(2) -0.0018(18) -0.0022(17) 0.008(2)
C15 0.036(3) 0.028(2) 0.024(2) 0.0018(17) -0.0030(17) 0.0033(19)
C16 0.040(3) 0.032(2) 0.024(2) 0.0001(19) -0.0016(17) 0.002(2)
C17 0.042(3) 0.036(3) 0.033(2) 0.0095(19) 0.009(2) 0.003(2)
C18 0.034(3) 0.037(2) 0.052(3) 0.010(2) 0.013(2) -0.001(2)
C19 0.036(3) 0.040(3) 0.035(2) 0.007(2) -0.0073(19) -0.003(2)
C20 0.035(3) 0.041(3) 0.025(2) 0.0014(18) 0.0002(18) 0.005(2)
C21 0.034(2) 0.038(3) 0.0180(19) 0.0015(18) -0.0011(16) -0.0034(19)
C22 0.031(3) 0.039(3) 0.022(2) -0.0009(19) -0.0040(17) -0.001(2)
C23 0.036(3) 0.038(3) 0.031(2) 0.008(2) -0.0030(19) -0.004(2)
C24 0.037(3) 0.041(3) 0.020(2) 0.003(2) -0.0054(17) -0.003(2)
C25 0.044(3) 0.033(3) 0.025(2) -0.0008(19) 0.0007(18) -0.003(2)
C26 0.034(3) 0.036(2) 0.024(2) 0.0073(18) -0.0015(17) 0.0055(18)

loop_
_atom_type_symbol
_atom_type_description
_atom_type_scat_dispersion_real
_atom_type_scat_dispersion_imag
_atom_type_scat_source
C C 0.0033 0.0016 'International Tables Vol C Tables 4.2.6.8 and 6.1.1.4'
H H 0.0000 0.0000 'International Tables Vol C Tables 4.2.6.8 and 6.1.1.4'
O O 0.0106 0.0060 'International Tables Vol C Tables 4.2.6.8 and 6.1.1.4'
Ti Ti 0.2776 0.4457 'International Tables Vol C Tables 4.2.6.8 and 6.1.1.4'

loop_
_geom_angle_atom_site_label_1
_geom_angle_atom_site_label_2
_geom_angle_atom_site_label_3
_geom_angle
C9 Ti C21 108.79(14)
C9 Ti C15 104.47(13)
C21 Ti C15 102.23(13)
C9 Ti C4 145.19(13)
C21 Ti C4 93.46(14)
C15 Ti C4 96.18(14)
C9 Ti C3 119.50(13)
C21 Ti C3 84.43(13)
C15 Ti C3 130.80(13)
C4 Ti C3 34.65(12)
C9 Ti C5 120.33(12)
C21 Ti C5 127.83(13)
C15 Ti C5 82.48(13)
C4 Ti C5 34.99(11)
C3 Ti C5 57.53(13)
C9 Ti C2 89.34(13)
C21 Ti C2 110.56(13)
C15 Ti C2 138.00(13)
C4 Ti C2 57.26(12)
C3 Ti C2 34.36(10)
C5 Ti C2 56.86(13)
C9 Ti C1 89.77(13)
C21 Ti C1 141.33(13)
C15 Ti C1 105.53(13)
C4 Ti C1 57.45(12)
C3 Ti C1 57.03(12)
C5 Ti C1 34.27(10)
C2 Ti C1 33.88(11)
C9 Ti H14 48.5
C21 Ti H14 86.8
C15 Ti H14 67.5
C4 Ti H14 163.3
C3 Ti H14 161.1
C5 Ti H14 139.0
C2 Ti H14 137.9
C1 Ti H14 128.7
C9 Ti H26 145.6
C21 Ti H26 38.7
C15 Ti H26 95.9
C4 Ti H26 55.9
C3 Ti H26 59.7
C5 Ti H26 89.3
C2 Ti H26 93.8
C1 Ti H26 111.4
H14 Ti H26 119.8
C9 Ti H10 32.1
C21 Ti H10 118.0
C15 Ti H10 126.6
C4 Ti H10 113.7
C3 Ti H10 88.8
C5 Ti H10 97.2
C2 Ti H10 57.3
C1 Ti H10 63.2
H14 Ti H10 80.6
H26 Ti H10 137.5
C8 O C7 110.9(3)
C2 C1 C5 107.8(3)
C2 C1 C6 127.7(3)
C5 C1 C6 124.4(3)
C2 C1 Ti 72.42(19)
C5 C1 Ti 71.59(19)
C6 C1 Ti 124.6(2)
C1 C2 C3 108.8(3)
C1 C2 Ti 73.69(19)
C3 C2 Ti 71.90(19)
C1 C2 H2 125.6
C3 C2 H2 125.6
Ti C2 H2 120.5
C4 C3 C2 107.9(3)
C4 C3 Ti 72.0(2)
C2 C3 Ti 73.7(2)
C4 C3 H3 126.1
C2 C3 H3 126.1
Ti C3 H3 120.0
C3 C4 C5 107.7(3)
C3 C4 Ti 73.3(2)
C5 C4 Ti 73.4(2)
C3 C4 H4 126.1
C5 C4 H4 126.1
Ti C4 H4 119.0
C1 C5 C4 107.8(4)
C1 C5 Ti 74.1(2)
C4 C5 Ti 71.6(2)
C1 C5 H5 126.1
C4 C5 H5 126.1
Ti C5 H5 120.0
C7 C6 C1 111.0(3)
C7 C6 H6A 109.4
C1 C6 H6A 109.4
C7 C6 H6B 109.4
C1 C6 H6B 109.4
H6A C6 H6B 108.0
O C7 C6 109.3(3)
O C7 H7A 109.8
C6 C7 H7A 109.8
O C7 H7B 109.8
C6 C7 H7B 109.8
H7A C7 H7B 108.3
O C8 H8A 109.5
O C8 H8B 109.5
H8A C8 H8B 109.5
O C8 H8C 109.5
H8A C8 H8C 109.5
H8B C8 H8C 109.5
C14 C9 C10 115.4(3)
C14 C9 Ti 105.3(2)
C10 C9 Ti 139.3(3)
C11 C10 C9 122.6(4)
C11 C10 H10 118.7
C9 C10 H10 118.7
C10 C11 C12 120.6(3)
C10 C11 H11 119.7
C12 C11 H11 119.7
C13 C12 C11 118.4(3)
C13 C12 H12 120.8
C11 C12 H12 120.8
C14 C13 C12 119.6(4)
C14 C13 H13 120.2
C12 C13 H13 120.2
C9 C14 C13 123.4(3)
C9 C14 H14 118.3
C13 C14 H14 118.3
C20 C15 C16 115.8(3)
C20 C15 Ti 122.6(3)
C16 C15 Ti 121.5(3)
C17 C16 C15 122.1(3)
C17 C16 H16 119.0
C15 C16 H16 119.0
C18 C17 C16 120.2(4)
C18 C17 H17 119.9
C16 C17 H17 119.9
C17 C18 C19 120.0(4)
C17 C18 H18 120.0
C19 C18 H18 120.0
C20 C19 C18 118.7(4)
C20 C19 H19 120.6
C18 C19 H19 120.6
C19 C20 C15 123.2(3)
C19 C20 H20 118.4
C15 C20 H20 118.4
C22 C21 C26 116.2(3)
C22 C21 Ti 118.6(3)
C26 C21 Ti 124.3(3)
C23 C22 C21 122.1(4)
C23 C22 H22 118.9
C21 C22 H22 118.9
C22 C23 C24 119.9(4)
C22 C23 H23 120.0
C24 C23 H23 120.0
C25 C24 C23 119.4(3)
C25 C24 H24 120.3
C23 C24 H24 120.3
C24 C25 C26 120.1(3)
C24 C25 H25 119.9
C26 C25 H25 119.9
C25 C26 C21 122.2(3)
C25 C26 H26 118.9
C21 C26 H26 118.9

loop_
_geom_bond_atom_site_label_1
_geom_bond_atom_site_label_2
_geom_bond_distance
Ti C9 2.079(3)
Ti C21 2.125(3)
Ti C15 2.131(4)
Ti C4 2.331(3)
Ti C3 2.349(4)
Ti C5 2.356(3)
Ti C2 2.372(3)
Ti C1 2.388(3)
Ti H14 2.6544
Ti H26 3.2093
Ti H10 3.4726
O C8 1.408(4)
O C7 1.411(4)
C1 C2 1.387(4)
C1 C5 1.398(4)
C1 C6 1.515(4)
C2 C3 1.395(4)
C2 H2 0.9500
C3 C4 1.394(5)
C3 H3 0.9500
C4 C5 1.409(5)
C4 H4 0.9500
C5 H5 0.9500
C6 C7 1.515(4)
C6 H6A 0.9900
C6 H6B 0.9900
C7 H7A 0.9900
C7 H7B 0.9900
C8 H8A 0.9800
C8 H8B 0.9800
C8 H8C 0.9800
C9 C14 1.383(4)
C9 C10 1.401(4)
C10 C11 1.371(4)
C10 H10 0.9500
C11 C12 1.393(5)
C11 H11 0.9500
C12 C13 1.390(4)
C12 H12 0.9500
C13 C14 1.387(4)
C13 H13 0.9500
C14 H14 0.9500
C15 C20 1.390(5)
C15 C16 1.404(4)
C16 C17 1.375(5)
C16 H16 0.9500
C17 C18 1.372(5)
C17 H17 0.9500
C18 C19 1.390(4)
C18 H18 0.9500
C19 C20 1.382(5)
C19 H19 0.9500
C20 H20 0.9500
C21 C22 1.388(4)
C21 C26 1.404(4)
C22 C23 1.387(4)
C22 H22 0.9500
C23 C24 1.389(4)
C23 H23 0.9500
C24 C25 1.371(5)
C24 H24 0.9500
C25 C26 1.381(4)
C25 H25 0.9500
C26 H26 0.9500
